data_2203976
loop_
_publ_author_name
'Jongen, Liesbet'
'Meyer, Gerd'

_publ_section_title
;
 Tetrapotassium
 dodeca-\m-chloro-hexachloro-<i>octahedro</i>-hexatantalate,
 K~4~[Ta~6~Cl~12~]Cl~6~
;
_journal_issue 8
_journal_name_full 'Acta Crystallographica Section E'
_journal_page_first i100
_journal_page_last i101
_journal_paper_doi 10.1107/S1600536804017106
_journal_volume 60
_journal_year 2004
_chemical_formula_iupac 'K4 [Ta6 Cl12] Cl6'
_chemical_formula_moiety '4K +, Cl12 Ta6 2+, 6Cl -'
_chemical_formula_sum 'Cl18 K4 Ta6'
_chemical_formula_weight 1880.20
_chemical_name_systematic ?
_space_group_IT_number 12
_symmetry_cell_setting monoclinic
_symmetry_space_group_name_Hall '-C 2y'
_symmetry_space_group_name_H-M 'C 1 2/m 1'
_atom_sites_solution_hydrogens none
_atom_sites_solution_primary direct
_atom_sites_solution_secondary difmap
_audit_creation_method SHELXL-97
_cell_angle_alpha 90.00
_cell_angle_beta 115.005(8)
_cell_angle_gamma 90.00
_cell_formula_units_Z 2
_cell_length_a 9.9900(12)
_cell_length_b 16.5228(18)
_cell_length_c 9.4745(10)
_cell_measurement_reflns_used 18943
_cell_measurement_temperature 293(2)
_cell_measurement_theta_max 42.7
_cell_measurement_theta_min 0
_cell_volume 1417.3(3)
_computing_cell_refinement
;
X-AREA
;
_computing_data_collection
;
X-AREA (Stoe & Cie, 2002)
;
_computing_data_reduction
;
X-AREA
;
_computing_molecular_graphics 'DIAMOND (Brandenburg, 1996)'
_computing_structure_refinement 'SHELXL97 (Sheldrick, 1997)'
_computing_structure_solution 'SHELXS97 (Sheldrick, 1990)'
_diffrn_ambient_temperature 293(2)
_diffrn_detector_area_resol_mean 'not measured'
_diffrn_measured_fraction_theta_full 1.000
_diffrn_measured_fraction_theta_max 1.000
_diffrn_measurement_device_type 'Stoe IPDS-II'
_diffrn_measurement_method '\w and \f'
_diffrn_radiation_monochromator graphite
_diffrn_radiation_source 'fine-focus sealed tube'
_diffrn_radiation_type MoK\a
_diffrn_radiation_wavelength 0.71073
_diffrn_reflns_av_R_equivalents 0.0661
_diffrn_reflns_av_sigmaI/netI 0.0332
_diffrn_reflns_limit_h_max 12
_diffrn_reflns_limit_h_min -12
_diffrn_reflns_limit_k_max 21
_diffrn_reflns_limit_k_min -21
_diffrn_reflns_limit_l_max 12
_diffrn_reflns_limit_l_min -12
_diffrn_reflns_number 9391
_diffrn_reflns_theta_full 27.00
_diffrn_reflns_theta_max 27.00
_diffrn_reflns_theta_min 2.37
_diffrn_standards_decay_% 0
_diffrn_standards_interval_count 0
_diffrn_standards_interval_time 0
_diffrn_standards_number 0
_exptl_absorpt_coefficient_mu 25.344
_exptl_absorpt_correction_T_max 0.1010
_exptl_absorpt_correction_T_min 0.0342
_exptl_absorpt_correction_type numerical
_exptl_absorpt_process_details '[X-RED (Stoe & Cie, 2002) and X-SHAPE (Stoe & Cie, 1999)]'
_exptl_crystal_colour black
_exptl_crystal_density_diffrn 4.406
_exptl_crystal_density_meas ?
_exptl_crystal_density_method .
_exptl_crystal_description polyhedron
_exptl_crystal_F_000 1640
_exptl_crystal_size_max 0.2
_exptl_crystal_size_mid 0.2
_exptl_crystal_size_min 0.1
_refine_diff_density_max 1.748
_refine_diff_density_min -1.750
_refine_ls_extinction_coef 0.00046(6)
_refine_ls_extinction_expression Fc^*^=kFc[1+0.001xFc^2^\l^3^/sin(2\q)]^-1/4^
_refine_ls_extinction_method SHELXL97
_refine_ls_goodness_of_fit_ref 1.041
_refine_ls_hydrogen_treatment none
_refine_ls_matrix_type full
_refine_ls_number_parameters 70
_refine_ls_number_reflns 1608
_refine_ls_number_restraints 0
_refine_ls_restrained_S_all 1.041
_refine_ls_R_factor_all 0.0355
_refine_ls_R_factor_gt 0.0287
_refine_ls_shift/su_max 0.000
_refine_ls_shift/su_mean 0.000
_refine_ls_structure_factor_coef Fsqd
_refine_ls_weighting_details 'calc w = 1/[\s^2^(Fo^2^)+(0.04P)^2^] where P = (Fo^2^+2Fc^2^)/3'
_refine_ls_weighting_scheme calc
_refine_ls_wR_factor_gt 0.0648
_refine_ls_wR_factor_ref 0.0674
_reflns_number_gt 1423
_reflns_number_total 1608
_reflns_threshold_expression I>2\s(I)
_cod_data_source_file bt6483.cif
_cod_data_source_block I
_cod_depositor_comments
;
The following automatic conversions were performed:

'_chemical_melting_point' value 'unknown' was changed to '?' - the
value is undefined or not given.

Automatic conversion script
Id: cif_fix_values 1646 2011-03-28 12:23:43Z adriana 

The following automatic conversions were performed:

'_chemical_melting_point' value 'unknown' was changed to '?' - the
value is undefined or not given.

Automatic conversion script
Id: cif_fix_values 1715 2011-07-08 13:25:40Z adriana 
;
_cod_original_sg_symbol_H-M 'C 2/m'
_cod_database_code 2203976
_cod_database_fobs_code 2203976

loop_
_symmetry_equiv_pos_as_xyz
'x, y, z'
'-x, y, -z'
'x+1/2, y+1/2, z'
'-x+1/2, y+1/2, -z'
'-x, -y, -z'
'x, -y, z'
'-x+1/2, -y+1/2, -z'
'x+1/2, -y+1/2, z'

loop_
_atom_site_label
_atom_site_fract_x
_atom_site_fract_y
_atom_site_fract_z
_atom_site_U_iso_or_equiv
_atom_site_adp_type
_atom_site_calc_flag
_atom_site_refinement_flags
_atom_site_occupancy
_atom_site_type_symbol
Ta1 0.13562(3) 0.087457(18) 0.64130(3) 0.02921(12) Uani d . 1 Ta
Ta2 0.11908(4) 0.0000 0.36889(5) 0.02920(13) Uani d S 1 Ta
Cl1 0.3027(2) 0.10501(14) 0.5121(2) 0.0408(4) Uani d . 1 Cl
Cl2 -0.0201(2) -0.10454(13) 0.1776(2) 0.0384(4) Uani d . 1 Cl
Cl3 0.0000 0.20882(17) 0.5000 0.0402(6) Uani d S 1 Cl
Cl4 0.3258(3) 0.0000 0.8353(3) 0.0371(6) Uani d S 1 Cl
Cl5 0.3076(2) 0.19833(14) 0.8224(2) 0.0446(5) Uani d . 1 Cl
Cl6 0.2689(3) 0.0000 0.2073(4) 0.0469(7) Uani d S 1 Cl
K 0.3909(2) 0.16121(16) 0.1773(3) 0.0593(5) Uani d . 1 K

loop_
_atom_site_aniso_label
_atom_site_aniso_U_11
_atom_site_aniso_U_22
_atom_site_aniso_U_33
_atom_site_aniso_U_12
_atom_site_aniso_U_13
_atom_site_aniso_U_23
Ta1 0.02324(17) 0.03582(19) 0.02503(17) -0.00184(10) 0.00676(11) -0.00148(10)
Ta2 0.0226(2) 0.0385(2) 0.0252(2) 0.000 0.00883(15) 0.000
Cl1 0.0320(9) 0.0549(12) 0.0360(9) -0.0125(8) 0.0149(8) -0.0055(8)
Cl2 0.0349(9) 0.0496(11) 0.0307(8) -0.0027(8) 0.0140(7) -0.0067(8)
Cl3 0.0404(14) 0.0366(13) 0.0346(13) 0.000 0.0072(11) 0.000
Cl4 0.0267(11) 0.0460(15) 0.0292(12) 0.000 0.0027(9) 0.000
Cl5 0.0361(10) 0.0494(12) 0.0412(11) -0.0067(8) 0.0093(8) -0.0092(8)
Cl6 0.0422(14) 0.0603(19) 0.0459(16) 0.000 0.0261(13) 0.000
K 0.0507(11) 0.0672(14) 0.0605(13) 0.0080(10) 0.0239(10) 0.0133(11)

loop_
_atom_type_symbol
_atom_type_description
_atom_type_scat_dispersion_real
_atom_type_scat_dispersion_imag
_atom_type_scat_source
K K 0.2009 0.2494 'International Tables Vol C Tables 4.2.6.8 and 6.1.1.4'
Ta Ta -0.7052 6.5227 'International Tables Vol C Tables 4.2.6.8 and 6.1.1.4'
Cl Cl 0.1484 0.1585 'International Tables Vol C Tables 4.2.6.8 and 6.1.1.4'

loop_
_geom_angle_atom_site_label_1
_geom_angle_atom_site_label_2
_geom_angle_atom_site_label_3
_geom_angle_site_symmetry_1
_geom_angle_site_symmetry_3
_geom_angle
_geom_angle_publ_flag
Cl2 Ta1 Cl1 5_556 . 161.60(7) no
Cl2 Ta1 Cl3 5_556 . 88.47(5) no
Cl1 Ta1 Cl3 . . 88.09(6) no
Cl2 Ta1 Cl4 5_556 . 89.31(8) no
Cl1 Ta1 Cl4 . . 88.25(9) no
Cl3 Ta1 Cl4 . . 161.54(5) no
Cl2 Ta1 Cl5 5_556 . 80.35(7) no
Cl1 Ta1 Cl5 . . 81.26(7) no
Cl3 Ta1 Cl5 . . 81.02(6) no
Cl4 Ta1 Cl5 . . 80.54(6) no
Cl2 Ta1 Ta1 5_556 6 96.60(5) no
Cl1 Ta1 Ta1 . 6 96.75(5) no
Cl3 Ta1 Ta1 . 6 144.18(4) no
Cl4 Ta1 Ta1 . 6 54.27(3) no
Cl5 Ta1 Ta1 . 6 134.79(5) no
Cl2 Ta1 Ta2 5_556 5_556 54.13(5) no
Cl1 Ta1 Ta2 . 5_556 144.26(5) no
Cl3 Ta1 Ta2 . 5_556 96.55(3) no
Cl4 Ta1 Ta2 . 5_556 96.97(5) no
Cl5 Ta1 Ta2 . 5_556 134.48(5) no
Ta1 Ta1 Ta2 6 5_556 60.022(8) yes
Cl2 Ta1 Ta1 5_556 2_556 96.53(5) no
Cl1 Ta1 Ta1 . 2_556 96.08(5) no
Cl3 Ta1 Ta1 . 2_556 54.18(4) no
Cl4 Ta1 Ta1 . 2_556 144.26(3) no
Cl5 Ta1 Ta1 . 2_556 135.20(5) no
Ta1 Ta1 Ta1 6 2_556 90.0 yes
Ta2 Ta1 Ta1 5_556 2_556 60.179(13) yes
Cl2 Ta1 Ta2 5_556 . 144.30(5) no
Cl1 Ta1 Ta2 . . 54.10(5) no
Cl3 Ta1 Ta2 . . 96.32(3) no
Cl4 Ta1 Ta2 . . 96.15(5) no
Cl5 Ta1 Ta2 . . 135.35(5) no
Ta1 Ta1 Ta2 6 . 60.125(8) yes
Ta2 Ta1 Ta2 5_556 . 90.169(15) yes
Ta1 Ta1 Ta2 2_556 . 59.869(14) yes
Cl2 Ta2 Cl2 . 6 89.02(10) no
Cl2 Ta2 Cl1 . . 162.33(7) no
Cl2 Ta2 Cl1 6 . 88.21(7) no
Cl2 Ta2 Cl1 . 6 88.21(7) no
Cl2 Ta2 Cl1 6 6 162.33(7) no
Cl1 Ta2 Cl1 . 6 89.16(11) no
Cl2 Ta2 Cl6 . . 81.42(7) no
Cl2 Ta2 Cl6 6 . 81.42(7) no
Cl1 Ta2 Cl6 . . 80.92(7) no
Cl1 Ta2 Cl6 6 . 80.92(7) no
Cl2 Ta2 Ta1 . 2_556 96.35(5) no
Cl2 Ta2 Ta1 6 2_556 53.85(5) no
Cl1 Ta2 Ta1 . 2_556 96.07(5) no
Cl1 Ta2 Ta1 6 2_556 143.82(5) no
Cl6 Ta2 Ta1 . 2_556 135.26(5) no
Cl2 Ta2 Ta1 . 5_556 53.85(5) no
Cl2 Ta2 Ta1 6 5_556 96.35(5) no
Cl1 Ta2 Ta1 . 5_556 143.82(5) no
Cl1 Ta2 Ta1 6 5_556 96.07(5) no
Cl6 Ta2 Ta1 . 5_556 135.26(5) no
Ta1 Ta2 Ta1 2_556 5_556 59.956(17) no
Cl2 Ta2 Ta1 . . 143.67(5) no
Cl2 Ta2 Ta1 6 . 96.16(5) no
Cl1 Ta2 Ta1 . . 53.99(5) no
Cl1 Ta2 Ta1 6 . 96.39(5) no
Cl6 Ta2 Ta1 . . 134.91(5) no
Ta1 Ta2 Ta1 2_556 . 59.952(14) no
Ta1 Ta2 Ta1 5_556 . 89.831(15) no
Cl2 Ta2 Ta1 . 6 96.16(5) no
Cl2 Ta2 Ta1 6 6 143.68(5) no
Cl1 Ta2 Ta1 . 6 96.39(5) no
Cl1 Ta2 Ta1 6 6 53.99(5) no
Cl6 Ta2 Ta1 . 6 134.91(5) no
Ta1 Ta2 Ta1 2_556 6 89.831(15) yes
Ta1 Ta2 Ta1 5_556 6 59.952(14) yes
Ta1 Ta2 Ta1 . 6 59.750(16) yes
Ta1 Cl1 Ta2 . . 71.91(5) no
Ta1 Cl1 K . 2_656 98.91(7) no
Ta2 Cl1 K . 2_656 149.88(10) no
Ta1 Cl1 K . . 153.94(8) no
Ta2 Cl1 K . . 95.43(7) no
K Cl1 K 2_656 . 102.69(8) no
Ta1 Cl2 Ta2 5_556 . 72.02(5) no
Ta1 Cl3 Ta1 2_556 . 71.64(8) no
Ta1 Cl3 K 2_556 7_556 149.85(6) no
Ta1 Cl3 K . 7_556 97.30(4) no
Ta1 Cl3 K 2_556 8_455 97.30(4) no
Ta1 Cl3 K . 8_455 149.85(5) no
K Cl3 K 7_556 8_455 104.60(11) no
Ta1 Cl4 Ta1 6 . 71.46(7) no
Ta1 Cl5 K . 7_556 106.74(8) no
Ta1 Cl5 K . 2_656 103.53(8) no
K Cl5 K 7_556 2_656 142.03(9) no
Ta1 Cl5 K . 1_556 111.62(9) no
K Cl5 K 7_556 1_556 91.47(8) no
K Cl5 K 2_656 1_556 98.23(8) no
Ta2 Cl6 K . . 114.99(7) no
Ta2 Cl6 K . 6 114.99(7) no
K Cl6 K . 6 125.78(13) no
Cl6 K Cl5 . 7_556 112.70(10) no
Cl6 K Cl5 . 2_656 128.03(11) no
Cl5 K Cl5 7_556 2_656 119.01(9) no
Cl6 K Cl5 . 1_554 109.81(11) no
Cl5 K Cl5 7_556 1_554 88.53(8) no
Cl5 K Cl5 2_656 1_554 77.26(8) no
Cl6 K Cl1 . 2_656 85.85(10) no
Cl5 K Cl1 7_556 2_656 124.14(10) no
Cl5 K Cl1 2_656 2_656 61.59(7) no
Cl5 K Cl1 1_554 2_656 135.87(9) no
Cl6 K Cl3 . 7_556 116.78(10) no
Cl5 K Cl3 7_556 7_556 59.81(6) no
Cl5 K Cl3 2_656 7_556 86.20(7) no
Cl5 K Cl3 1_554 7_556 130.71(10) no
Cl1 K Cl3 2_656 7_556 64.76(6) no
Cl6 K Cl1 . . 56.52(8) no
Cl5 K Cl1 7_556 . 78.62(8) no
Cl5 K Cl1 2_656 . 129.01(8) no
Cl5 K Cl1 1_554 . 153.73(9) no
Cl1 K Cl1 2_656 . 69.11(7) no
Cl3 K Cl1 7_556 . 60.82(6) no
Cl6 K K . 7 120.36(11) no
Cl5 K K 7_556 7 45.25(6) no
Cl5 K K 2_656 7 100.13(9) no
Cl5 K K 1_554 7 43.28(6) no
Cl1 K K 2_656 7 153.47(12) no
Cl3 K K 7_556 7 96.81(9) no
Cl1 K K . 7 120.12(9) no
Cl6 K K . 2_655 113.41(7) no
Cl5 K K 7_556 2_655 119.78(7) no
Cl5 K K 2_656 2_655 41.60(6) no
Cl5 K K 1_554 2_655 40.17(5) no
Cl1 K K 2_656 2_655 95.71(7) no
Cl3 K K 7_556 2_655 123.60(7) no
Cl1 K K . 2_655 161.33(7) no
K K K 7 2_655 78.33(7) no

loop_
_geom_bond_atom_site_label_1
_geom_bond_atom_site_label_2
_geom_bond_site_symmetry_2
_geom_bond_distance
_geom_bond_publ_flag
Ta1 Cl2 5_556 2.455(2) yes
Ta1 Cl1 . 2.469(2) yes
Ta1 Cl3 . 2.473(2) yes
Ta1 Cl4 . 2.474(2) yes
Ta1 Cl5 . 2.600(2) yes
Ta1 Ta1 6 2.8901(7) yes
Ta1 Ta2 5_556 2.8920(5) yes
Ta1 Ta1 2_556 2.8944(6) yes
Ta1 Ta2 . 2.9011(5) yes
Ta2 Cl2 . 2.464(2) yes
Ta2 Cl2 6 2.464(2) no
Ta2 Cl1 . 2.472(2) yes
Ta2 Cl1 6 2.4720(19) no
Ta2 Cl6 . 2.553(3) yes
Ta2 Ta1 2_556 2.8920(5) no
Ta2 Ta1 5_556 2.8920(5) no
Ta2 Ta1 6 2.9011(5) no
Cl1 K 2_656 3.359(3) no
Cl1 K . 3.750(3) no
Cl2 Ta1 5_556 2.455(2) no
Cl3 Ta1 2_556 2.473(2) no
Cl3 K 7_556 3.512(3) no
Cl3 K 8_455 3.512(3) no
Cl4 Ta1 6 2.474(2) no
Cl5 K 7_556 3.053(3) no
Cl5 K 2_656 3.073(3) no
Cl5 K 1_556 3.163(3) no
Cl6 K . 2.992(3) no
Cl6 K 6 2.992(3) no
K Cl5 7_556 3.053(3) no
K Cl5 2_656 3.073(3) no
K Cl5 1_554 3.163(3) no
K Cl1 2_656 3.359(3) no
K Cl3 7_556 3.512(3) no
K K 7 4.452(5) no
K K 2_655 4.715(5) no
